data_2226151
loop_
_publ_author_name
'Garden, Simon J.'
'Gama, Paola E.'
'Tiekink, Edward R. T.'
'Wardell, James L.'
'Wardell, Solange M. S. V.'
'Howie, R. Alan'

_publ_section_title
;
 1,3-Bis(4-bromophenyl)imidazolium chloride dihydrate
;
_journal_coeditor_code HB5456
_journal_issue 6
_journal_name_full 'Acta Crystallographica Section E'
_journal_page_first o1438
_journal_page_last o1439
_journal_paper_doi 10.1107/S1600536810018581
_journal_volume 66
_journal_year 2010
_chemical_formula_iupac 'C15 H11 Br2 N2 +, Cl -, 2H2 O'
_chemical_formula_moiety 'C15 H11 Br2 N2 +, Cl -, 2(H2 O)'
_chemical_formula_sum 'C15 H15 Br2 Cl N2 O2'
_chemical_formula_weight 450.56
_chemical_name_systematic
;
1,3-Bis(4-bromophenyl)imidazolium chloride dihydrate
;
_space_group_IT_number 94
_symmetry_cell_setting tetragonal
_symmetry_space_group_name_Hall 'P 4n 2n'
_symmetry_space_group_name_H-M 'P 42 21 2'
_atom_sites_solution_hydrogens geom
_atom_sites_solution_primary direct
_atom_sites_solution_secondary difmap
_audit_creation_method SHELXL-97
_cell_angle_alpha 90
_cell_angle_beta 90
_cell_angle_gamma 90
_cell_formula_units_Z 4
_cell_length_a 17.8377(7)
_cell_length_b 17.8377(7)
_cell_length_c 5.12700(10)
_cell_measurement_reflns_used 2084
_cell_measurement_temperature 120(2)
_cell_measurement_theta_max 27.5
_cell_measurement_theta_min 2.9
_cell_volume 1631.33(10)
_computing_cell_refinement 'DENZO (Otwinowski & Minor, 1997) and COLLECT (Hooft, 1998)'
_computing_data_collection 'COLLECT (Hooft, 1998)'
_computing_data_reduction 'DENZO (Otwinowski & Minor, 1997) and COLLECT (Hooft, 1998)'
_computing_molecular_graphics 'ORTEP-3 (Farrugia, 1997) and DIAMOND (Brandenburg, 2006)'
_computing_publication_material 'publCIF (Westrip, 2010)'
_computing_structure_refinement 'SHELXL97 (Sheldrick, 2008)'
_computing_structure_solution 'SHELXS97 (Sheldrick, 2008)'
_diffrn_ambient_temperature 120(2)
_diffrn_detector_area_resol_mean 9.091
_diffrn_measured_fraction_theta_full 0.997
_diffrn_measured_fraction_theta_max 0.997
_diffrn_measurement_device_type 'Nonius KappaCCD'
_diffrn_measurement_method '\f and \w scans'
_diffrn_radiation_monochromator '10 cm confocal mirrors'
_diffrn_radiation_source 'Enraf Nonius FR591 rotating anode'
_diffrn_radiation_type MoK\a
_diffrn_radiation_wavelength 0.71073
_diffrn_reflns_av_R_equivalents 0.048
_diffrn_reflns_av_sigmaI/netI 0.028
_diffrn_reflns_limit_h_max 23
_diffrn_reflns_limit_h_min -23
_diffrn_reflns_limit_k_max 23
_diffrn_reflns_limit_k_min -14
_diffrn_reflns_limit_l_max 6
_diffrn_reflns_limit_l_min -6
_diffrn_reflns_number 13675
_diffrn_reflns_theta_full 27.5
_diffrn_reflns_theta_max 27.5
_diffrn_reflns_theta_min 3.2
_diffrn_standards_decay_% 0
_diffrn_standards_number 0
_exptl_absorpt_coefficient_mu 5.140
_exptl_absorpt_correction_T_max 1.000
_exptl_absorpt_correction_T_min 0.665
_exptl_absorpt_correction_type multi-scan
_exptl_absorpt_process_details '(SADABS; Sheldrick, 2007)'
_exptl_crystal_colour colourless
_exptl_crystal_density_diffrn 1.835
_exptl_crystal_density_method 'not measured'
_exptl_crystal_description needle
_exptl_crystal_F_000 888
_exptl_crystal_size_max 0.40
_exptl_crystal_size_mid 0.03
_exptl_crystal_size_min 0.02
_refine_diff_density_max 0.40
_refine_diff_density_min -0.69
_refine_ls_abs_structure_details 'Flack (1983), 742 Friedel pairs'
_refine_ls_abs_structure_Flack 0.01(2)
_refine_ls_extinction_method none
_refine_ls_goodness_of_fit_ref 1.06
_refine_ls_hydrogen_treatment mixed
_refine_ls_matrix_type full
_refine_ls_number_parameters 108
_refine_ls_number_reflns 1885
_refine_ls_number_restraints 2
_refine_ls_restrained_S_all 1.06
_refine_ls_R_factor_all 0.040
_refine_ls_R_factor_gt 0.032
_refine_ls_shift/su_max 0.001
_refine_ls_shift/su_mean 0.000
_refine_ls_structure_factor_coef Fsqd
_refine_ls_weighting_details 'calc w=1/[\s^2^(Fo^2^)+(0.0285P)^2^+2.7306P] where P=(Fo^2^+2Fc^2^)/3'
_refine_ls_weighting_scheme calc
_refine_ls_wR_factor_gt 0.071
_refine_ls_wR_factor_ref 0.075
_reflns_number_gt 1654
_reflns_number_total 1885
_reflns_threshold_expression I>2\s(I)
_cod_data_source_file hb5456.cif
_cod_data_source_block I
_cod_database_code 2226151
_cod_database_fobs_code 2226151

loop_
_symmetry_equiv_pos_as_xyz
'x, y, z'
'-x, -y, z'
'-x+1/2, y+1/2, -z+1/2'
'x+1/2, -y+1/2, -z+1/2'
'y, x, -z'
'-y, -x, -z'
'-y+1/2, x+1/2, z+1/2'
'y+1/2, -x+1/2, z+1/2'

loop_
_atom_site_type_symbol
_atom_site_label
_atom_site_fract_x
_atom_site_fract_y
_atom_site_fract_z
_atom_site_U_iso_or_equiv
_atom_site_adp_type
_atom_site_calc_flag
_atom_site_refinement_flags
_atom_site_occupancy
_atom_site_disorder_assembly
_atom_site_disorder_group
Br Br1 0.100493(18) 0.463088(18) 0.00124(12) 0.02761(11) Uani d . 1 . .
Cl Cl1 0.13502(7) 0.13502(7) 0.5000 0.0552(4) Uani d S 1 . .
O O1 0.20493(17) 0.20493(17) 1.0000 0.0681(15) Uani d SD 1 . .
H H1O 0.186(5) 0.181(5) 1.125(8) 0.102 Uiso d D 1 . .
O O2 0.0584(3) 0.0584(3) 1.0000 0.0794(16) Uani d SD 1 . .
H H2O 0.067(5) 0.087(4) 0.867(10) 0.119 Uiso d D 1 . .
N N1 0.32639(19) 0.38584(18) 0.8472(7) 0.0274(7) Uani d . 1 . .
C C1 0.32553(19) 0.32553(19) 1.0000 0.0270(9) Uani d S 1 . .
H H1 0.2879 0.2879 1.0000 0.032 Uiso calc SR 1 . .
C C2 0.3893(3) 0.4253(3) 0.9090(14) 0.083(3) Uani d . 1 . .
H H2 0.4044 0.4714 0.8322 0.100 Uiso calc R 1 . .
C C3 0.2714(2) 0.4041(2) 0.6525(7) 0.0252(8) Uani d . 1 . .
C C4 0.2720(2) 0.4748(2) 0.5411(11) 0.0382(13) Uani d . 1 . .
H H4 0.3075 0.5111 0.5974 0.046 Uiso calc R 1 . .
C C5 0.2207(3) 0.4925(3) 0.3464(9) 0.0369(10) Uani d . 1 . .
H H5 0.2209 0.5408 0.2685 0.044 Uiso calc R 1 . .
C C6 0.1696(2) 0.4391(2) 0.2680(7) 0.0267(9) Uani d . 1 . .
C C7 0.1683(2) 0.3694(2) 0.3799(8) 0.0265(9) Uani d . 1 . .
H H7 0.1325 0.3334 0.3241 0.032 Uiso calc R 1 . .
C C8 0.2194(2) 0.3512(2) 0.5749(8) 0.0289(10) Uani d . 1 . .
H H8 0.2185 0.3030 0.6536 0.035 Uiso calc R 1 . .

loop_
_atom_site_aniso_label
_atom_site_aniso_U_11
_atom_site_aniso_U_22
_atom_site_aniso_U_33
_atom_site_aniso_U_12
_atom_site_aniso_U_13
_atom_site_aniso_U_23
Br1 0.02725(18) 0.0350(2) 0.02061(17) 0.00424(13) -0.0019(3) 0.0025(3)
Cl1 0.0652(6) 0.0652(6) 0.0352(8) -0.0031(8) 0.0037(10) -0.0037(10)
O1 0.079(2) 0.079(2) 0.046(3) -0.049(3) -0.009(4) 0.009(4)
O2 0.080(2) 0.080(2) 0.078(4) 0.008(3) 0.018(4) -0.018(4)
N1 0.0252(17) 0.0274(18) 0.0296(19) 0.0075(14) -0.0003(15) 0.0059(15)
C1 0.0298(14) 0.0298(14) 0.021(2) 0.0017(19) -0.005(3) 0.005(3)
C2 0.056(3) 0.061(3) 0.132(7) -0.030(3) -0.064(4) 0.064(4)
C3 0.0245(19) 0.030(2) 0.021(2) 0.0066(16) 0.0005(15) 0.0017(16)
C4 0.038(2) 0.033(2) 0.044(4) -0.0073(16) -0.011(2) 0.011(2)
C5 0.038(2) 0.033(2) 0.039(3) -0.0040(19) -0.013(2) 0.014(2)
C6 0.0221(19) 0.036(2) 0.0219(19) 0.0067(16) 0.0002(15) 0.0025(16)
C7 0.0219(19) 0.027(2) 0.030(2) 0.0039(16) 0.0048(17) -0.0021(17)
C8 0.026(2) 0.029(2) 0.032(3) 0.0052(16) 0.0026(15) 0.0037(15)

loop_
_atom_type_symbol
_atom_type_description
_atom_type_scat_dispersion_real
_atom_type_scat_dispersion_imag
_atom_type_scat_source
C C 0.0033 0.0016 'International Tables Vol C Tables 4.2.6.8 and 6.1.1.4'
H H 0.0000 0.0000 'International Tables Vol C Tables 4.2.6.8 and 6.1.1.4'
Br Br -0.2901 2.4595 'International Tables Vol C Tables 4.2.6.8 and 6.1.1.4'
Cl Cl 0.1484 0.1585 'International Tables Vol C Tables 4.2.6.8 and 6.1.1.4'
N N 0.0061 0.0033 'International Tables Vol C Tables 4.2.6.8 and 6.1.1.4'
O O 0.0106 0.0060 'International Tables Vol C Tables 4.2.6.8 and 6.1.1.4'

loop_
_geom_angle_atom_site_label_1
_geom_angle_atom_site_label_2
_geom_angle_atom_site_label_3
_geom_angle_site_symmetry_1
_geom_angle_site_symmetry_3
_geom_angle
_geom_angle_publ_flag
C1 N1 C2 . . 106.9(4) ?
C1 N1 C3 . . 125.8(4) ?
C2 N1 C3 . . 127.3(4) ?
N1 C1 N1 . 5_557 109.1(5) ?
N1 C1 H1 . . 125.4 ?
N1 C1 H1 5_557 . 125.4 ?
C2 C2 N1 5_557 . 108.5(3) ?
C2 C2 H2 5_557 . 125.7 ?
N1 C2 H2 . . 125.7 ?
C8 C3 C4 . . 120.6(4) ?
C8 C3 N1 . . 120.2(4) ?
C4 C3 N1 . . 119.2(4) ?
C3 C4 C5 . . 119.9(4) ?
C3 C4 H4 . . 120.1 ?
C5 C4 H4 . . 120.1 ?
C6 C5 C4 . . 119.2(4) ?
C6 C5 H5 . . 120.4 ?
C4 C5 H5 . . 120.4 ?
C7 C6 C5 . . 121.1(4) ?
C7 C6 Br1 . . 119.8(3) ?
C5 C6 Br1 . . 119.1(3) ?
C6 C7 C8 . . 120.2(4) ?
C6 C7 H7 . . 119.9 ?
C8 C7 H7 . . 119.9 ?
C3 C8 C7 . . 119.1(4) ?
C3 C8 H8 . . 120.5 ?
C7 C8 H8 . . 120.5 ?

loop_
_geom_bond_atom_site_label_1
_geom_bond_atom_site_label_2
_geom_bond_site_symmetry_2
_geom_bond_distance
_geom_bond_publ_flag
Br1 C6 . 1.890(4) ?
O1 H1O . 0.84(6) ?
O2 H2O . 0.87(6) ?
N1 C1 . 1.331(4) ?
N1 C2 . 1.362(6) ?
N1 C3 . 1.437(5) ?
C1 N1 5_557 1.331(4) ?
C1 H1 . 0.9500 ?
C2 C2 5_557 1.303(10) ?
C2 H2 . 0.9500 ?
C3 C8 . 1.383(6) ?
C3 C4 . 1.383(6) ?
C4 C5 . 1.391(6) ?
C4 H4 . 0.9500 ?
C5 C6 . 1.378(6) ?
C5 H5 . 0.9500 ?
C6 C7 . 1.370(6) ?
C7 C8 . 1.391(6) ?
C7 H7 . 0.9500 ?
C8 H8 . 0.9500 ?

loop_
_geom_hbond_atom_site_label_D
_geom_hbond_atom_site_label_H
_geom_hbond_atom_site_label_A
_geom_hbond_site_symmetry_A
_geom_hbond_distance_DH
_geom_hbond_distance_HA
_geom_hbond_distance_DA
_geom_hbond_angle_DHA
O1 H1o Cl1 1_556 0.84(6) 2.28(6) 3.1116(19) 170(8)
O2 H2o Cl1 1_555 0.87(6) 2.40(6) 3.211(3) 157(7)
C1 H1 O1 1_555 0.95 2.09 3.042(5) 180
C2 H2 O2 7_554 0.95 2.40 3.302(7) 159

loop_
_geom_torsion_atom_site_label_1
_geom_torsion_atom_site_label_2
_geom_torsion_atom_site_label_3
_geom_torsion_atom_site_label_4
_geom_torsion_site_symmetry_1
_geom_torsion_site_symmetry_2
_geom_torsion_site_symmetry_3
_geom_torsion_site_symmetry_4
_geom_torsion
_geom_torsion_publ_flag
C2 N1 C1 N1 . . . 5_557 -0.2(4) ?
C3 N1 C1 N1 . . . 5_557 178.9(4) ?
C1 N1 C2 C2 . . . 5_557 0.7(10) ?
C3 N1 C2 C2 . . . 5_557 -178.4(6) ?
C1 N1 C3 C8 . . . . -12.5(5) ?
C2 N1 C3 C8 . . . . 166.4(5) ?
C1 N1 C3 C4 . . . . 168.5(4) ?
C2 N1 C3 C4 . . . . -12.5(7) ?
C8 C3 C4 C5 . . . . -1.0(7) ?
N1 C3 C4 C5 . . . . 177.9(4) ?
C3 C4 C5 C6 . . . . 0.2(7) ?
C4 C5 C6 C7 . . . . 0.5(7) ?
C4 C5 C6 Br1 . . . . -179.4(4) ?
C5 C6 C7 C8 . . . . -0.4(6) ?
Br1 C6 C7 C8 . . . . 179.5(3) ?
C4 C3 C8 C7 . . . . 1.0(6) ?
N1 C3 C8 C7 . . . . -177.9(3) ?
C6 C7 C8 C3 . . . . -0.3(6) ?
